data_2018024
loop_
_publ_author_name
'Jenniefer, Samson Jegan'
'Muthiah, Packianathan Thomas'

_publ_section_title
;
 Supramolecular architectures of two novel organic--inorganic hybrid
 materials containing identical monomeric uranyl units
;
_journal_coeditor_code SQ3279
_journal_issue 3
_journal_name_full 'Acta Crystallographica Section C'
_journal_page_first m69
_journal_page_last m72
_journal_paper_doi 10.1107/S0108270111004227
_journal_volume 67
_journal_year 2011
_chemical_formula_iupac 'C12 H14 N2 [U (C5 H2 Cl O2 S)3 O2]2, 2(H2 O)'
_chemical_formula_moiety 'C12 H14 N2 2+, 2(C15 H6 Cl3 O8 S3 U -), 2(H2 O)'
_chemical_formula_sum 'C42 H30 Cl6 N2 O18 S6 U2'
_chemical_formula_weight 1731.83
_chemical_name_systematic
'hemi[4,4'-(ethane-1,2-diyl)dipyridinium]tris(5-chlorothiophene-2-carboxylato)dioxidouranate(VI) monohydrate'
_space_group_IT_number 14
_symmetry_cell_setting monoclinic
_symmetry_space_group_name_Hall '-P 2ybc'
_symmetry_space_group_name_H-M 'P 1 21/c 1'
_atom_sites_solution_hydrogens geom
_atom_sites_solution_primary direct
_atom_sites_solution_secondary difmap
_audit_creation_method SHELXL-97
_cell_angle_alpha 90.00
_cell_angle_beta 97.1230(10)
_cell_angle_gamma 90.00
_cell_formula_units_Z 2
_cell_length_a 14.5189(2)
_cell_length_b 18.1169(3)
_cell_length_c 11.1399(2)
_cell_measurement_reflns_used 9391
_cell_measurement_temperature 296(2)
_cell_measurement_theta_max 23.58
_cell_measurement_theta_min 2.45
_cell_volume 2907.60(8)
_computing_cell_refinement 'SAINT (Bruker, 2008)'
_computing_data_collection 'APEX2 (Bruker, 2008)'
_computing_data_reduction 'SAINT (Bruker, 2008)'
_computing_molecular_graphics 'PLATON (Spek, 2009)'
_computing_publication_material 'PLATON (Spek, 2009)'
_computing_structure_refinement 'SHELXL97 (Sheldrick, 2008)'
_computing_structure_solution 'SHELXS97 (Sheldrick, 2008)'
_diffrn_ambient_temperature 296(2)
_diffrn_measured_fraction_theta_full 1.000
_diffrn_measured_fraction_theta_max 0.996
_diffrn_measurement_device_type 'Bruker SMART APEXII CCD area-detector'
_diffrn_measurement_method '\f and \w'
_diffrn_radiation_monochromator graphite
_diffrn_radiation_source 'fine-focus sealed tube'
_diffrn_radiation_type MoK\a
_diffrn_radiation_wavelength 0.71073
_diffrn_reflns_av_R_equivalents 0.0489
_diffrn_reflns_av_sigmaI/netI 0.0560
_diffrn_reflns_limit_h_max 19
_diffrn_reflns_limit_h_min -16
_diffrn_reflns_limit_k_max 20
_diffrn_reflns_limit_k_min -24
_diffrn_reflns_limit_l_max 14
_diffrn_reflns_limit_l_min -14
_diffrn_reflns_number 32147
_diffrn_reflns_theta_full 25.00
_diffrn_reflns_theta_max 28.36
_diffrn_reflns_theta_min 1.81
_exptl_absorpt_coefficient_mu 6.121
_exptl_absorpt_correction_T_max 0.7134
_exptl_absorpt_correction_T_min 0.5312
_exptl_absorpt_correction_type multi-scan
_exptl_absorpt_process_details '(SADABS; Bruker, 2008)'
_exptl_crystal_colour yellow
_exptl_crystal_density_diffrn 1.978
_exptl_crystal_density_method 'not measured'
_exptl_crystal_description plate
_exptl_crystal_F_000 1644.0
_exptl_crystal_size_max 0.10
_exptl_crystal_size_mid 0.08
_exptl_crystal_size_min 0.05
_refine_diff_density_max 1.318
_refine_diff_density_min -0.682
_refine_ls_extinction_method none
_refine_ls_goodness_of_fit_ref 1.007
_refine_ls_hydrogen_treatment mixed
_refine_ls_matrix_type full
_refine_ls_number_parameters 328
_refine_ls_number_reflns 7244
_refine_ls_number_restraints 3
_refine_ls_restrained_S_all 1.007
_refine_ls_R_factor_all 0.0801
_refine_ls_R_factor_gt 0.0399
_refine_ls_shift/su_max 0.020
_refine_ls_shift/su_mean 0.002
_refine_ls_structure_factor_coef Fsqd
_refine_ls_weighting_details 'calc w=1/[\s^2^(Fo^2^)+(0.0491P)^2^+0.0000P] where P=(Fo^2^+2Fc^2^)/3'
_refine_ls_weighting_scheme calc
_refine_ls_wR_factor_gt 0.0854
_refine_ls_wR_factor_ref 0.0984
_reflns_number_gt 4711
_reflns_number_total 7244
_reflns_threshold_expression I>2\s(I)
_cod_data_source_file sq3279.cif
_cod_data_source_block II
_cod_depositor_comments
;

2019-10-09
Z value and formula fixed to values more according to usual
chemical conventions.                 miguel
;
_cod_original_formula_sum 'C21 H15 Cl3 N O9 S3 U'
_cod_original_formula_weight 865.9188
_cod_original_formula_moiety '0.5(C12 H14 N2 2+), C15 H6 Cl3 O8 S3 U -, H2 O'
_cod_original_formula_iupac '(C12 H14 N2)0.5 [U (C5 H2 Cl O2 S)3 O2], H2 O'
_cod_original_formula_units_Z 4
_cod_original_sg_symbol_H-M 'P 21/c'
_cod_database_code 2018024
_cod_database_fobs_code 2018024

loop_
_symmetry_equiv_pos_as_xyz
'x, y, z'
'-x, y+1/2, -z+1/2'
'-x, -y, -z'
' x,1/2-y,1/2+z'

loop_
_atom_site_aniso_label
_atom_site_aniso_U_11
_atom_site_aniso_U_22
_atom_site_aniso_U_33
_atom_site_aniso_U_12
_atom_site_aniso_U_13
_atom_site_aniso_U_23
U1 0.05000(10) 0.0602(2) 0.03650(10) -0.00880(10) 0.00470(10) -0.00300(10)
Cl1 0.229(3) 0.234(3) 0.0820(15) -0.063(3) -0.0654(18) 0.0601(18)
Cl2 0.1184(17) 0.1739(19) 0.0618(11) 0.0094(14) 0.0252(11) 0.0400(12)
Cl3 0.126(2) 0.192(3) 0.162(2) -0.0884(19) 0.0451(19) -0.0196(19)
S1 0.1045(15) 0.1461(17) 0.0568(10) -0.0560(13) -0.0201(9) 0.0278(11)
S2 0.0703(11) 0.1122(14) 0.0484(8) -0.0140(9) 0.0082(7) 0.0096(9)
S3 0.0799(12) 0.1057(13) 0.0733(11) -0.0277(10) 0.0111(9) 0.0029(10)
O1 0.075(3) 0.071(2) 0.066(2) -0.001(2) 0.007(2) -0.010(2)
O2 0.084(3) 0.071(2) 0.057(2) -0.004(2) 0.006(2) -0.016(2)
O3 0.061(2) 0.088(3) 0.048(2) -0.027(2) -0.0061(18) 0.009(2)
O4 0.055(2) 0.077(2) 0.052(2) -0.0167(18) 0.0035(19) 0.0091(19)
O5 0.052(2) 0.103(3) 0.050(2) -0.018(2) 0.0040(19) 0.011(2)
O6 0.052(2) 0.132(3) 0.049(2) -0.030(2) 0.0007(18) 0.022(2)
O7 0.054(2) 0.111(3) 0.043(2) -0.020(2) 0.0016(18) 0.007(2)
O8 0.061(2) 0.105(3) 0.038(2) -0.024(2) -0.0007(18) 0.003(2)
C1 0.055(4) 0.059(3) 0.054(3) -0.012(3) 0.005(3) -0.005(3)
C2 0.070(4) 0.056(3) 0.049(3) -0.007(3) -0.005(3) -0.005(3)
C3 0.058(4) 0.073(4) 0.085(5) -0.010(3) -0.019(3) 0.004(3)
C4 0.076(5) 0.091(5) 0.095(6) -0.002(4) -0.036(4) 0.004(4)
C5 0.122(6) 0.105(5) 0.057(4) -0.019(5) -0.029(4) 0.008(4)
C6 0.056(4) 0.089(4) 0.051(3) -0.003(3) 0.005(3) 0.004(3)
C7 0.055(4) 0.076(4) 0.058(3) -0.001(3) 0.012(3) 0.007(3)
C8 0.063(4) 0.117(5) 0.073(4) -0.001(4) 0.006(3) 0.033(4)
C9 0.062(4) 0.123(6) 0.085(5) -0.008(4) 0.023(4) 0.034(4)
C10 0.078(5) 0.099(5) 0.058(4) 0.009(4) 0.027(4) 0.014(3)
C11 0.059(3) 0.075(4) 0.038(3) -0.019(3) 0.012(3) -0.013(3)
C12 0.056(3) 0.074(3) 0.056(3) -0.017(3) 0.015(3) -0.011(3)
C13 0.033(3) 0.091(4) 0.036(3) -0.019(3) -0.004(2) 0.000(3)
C14 0.083(6) 0.153(7) 0.078(5) -0.007(5) -0.005(4) -0.012(5)
C15 0.061(4) 0.104(5) 0.105(6) -0.036(4) 0.018(4) -0.030(5)
N1 0.070(3) 0.075(3) 0.057(3) -0.001(3) -0.007(2) 0.028(3)
C16 0.054(3) 0.067(3) 0.040(3) -0.003(3) -0.001(2) 0.012(3)
C17 0.060(4) 0.078(4) 0.047(3) 0.008(3) 0.003(3) -0.001(3)
C18 0.062(4) 0.091(4) 0.037(3) -0.007(3) 0.004(3) 0.003(3)
C19 0.090(5) 0.066(4) 0.068(4) 0.011(3) 0.013(4) 0.011(3)
C20 0.082(4) 0.071(4) 0.036(3) 0.005(3) 0.001(3) 0.007(3)
C21 0.068(4) 0.075(4) 0.047(3) 0.009(3) -0.011(3) 0.012(3)
O1W 0.160(5) 0.072(3) 0.069(3) 0.037(3) -0.040(3) -0.011(3)

loop_
_atom_site_type_symbol
_atom_site_label
_atom_site_fract_x
_atom_site_fract_y
_atom_site_fract_z
_atom_site_U_iso_or_equiv
_atom_site_thermal_displace_type
_atom_site_calc_flag
_atom_site_refinement_flags
_atom_site_occupancy
U U1 0.237220(10) 0.423790(10) 0.71943(2) 0.04900(10) Uani . . 1.000
Cl Cl1 0.4756(2) 0.30454(18) 1.4024(2) 0.1888(15) Uani . . 1.000
Cl Cl2 0.29337(16) 0.59360(13) 0.04965(18) 0.1169(9) Uani . . 1.000
Cl Cl3 -0.27346(18) 0.21642(17) 0.7309(3) 0.1577(14) Uani . . 1.000
S S1 0.36345(14) 0.33663(12) 1.16820(15) 0.1050(8) Uani . . 1.000
S S2 0.24680(11) 0.52615(11) 0.27535(13) 0.0769(7) Uani . . 1.000
S S3 -0.08681(13) 0.28445(10) 0.77881(16) 0.0862(7) Uani . . 1.000
O O1 0.2003(3) 0.5097(2) 0.7668(3) 0.0708(14) Uani . . 1.000
O O2 0.2739(3) 0.3369(2) 0.6748(3) 0.0709(14) Uani . . 1.000
O O3 0.2655(3) 0.3802(2) 0.9290(3) 0.0668(14) Uani . . 1.000
O O4 0.3816(3) 0.43778(19) 0.8615(4) 0.0616(12) Uani . . 1.000
O O5 0.3541(3) 0.4841(2) 0.6096(3) 0.0685(14) Uani . . 1.000
O O6 0.2185(3) 0.4620(3) 0.5089(3) 0.0781(14) Uani . . 1.000
O O7 0.0805(3) 0.4027(2) 0.6093(3) 0.0697(14) Uani . . 1.000
O O8 0.0988(2) 0.3598(2) 0.7927(3) 0.0686(14) Uani . . 1.000
C C1 0.3505(4) 0.4032(3) 0.9452(5) 0.0562(19) Uani . . 1.000
C C2 0.4063(4) 0.3890(3) 1.0611(5) 0.0594(19) Uani . . 1.000
C C3 0.4929(4) 0.4139(3) 1.1028(7) 0.074(3) Uani . . 1.000
C C4 0.5258(5) 0.3886(4) 1.2208(7) 0.091(3) Uani . . 1.000
C C5 0.4645(6) 0.3465(4) 1.2642(6) 0.098(3) Uani . . 1.000
C C6 0.2995(4) 0.4879(3) 0.5122(5) 0.066(2) Uani . . 1.000
C C7 0.3272(4) 0.5210(3) 0.4029(5) 0.063(2) Uani . . 1.000
C C8 0.4082(5) 0.5507(4) 0.3817(6) 0.085(3) Uani . . 1.000
C C9 0.4079(5) 0.5776(4) 0.2641(7) 0.089(3) Uani . . 1.000
C C10 0.3263(5) 0.5682(3) 0.1976(6) 0.077(3) Uani . . 1.000
C C11 0.0509(4) 0.3676(3) 0.6931(5) 0.0568(19) Uani . . 1.000
C C12 -0.0435(4) 0.3358(3) 0.6716(5) 0.0613(17) Uani . . 1.000
C C13 -0.1068(3) 0.3399(3) 0.5665(4) 0.0540(19) Uani . . 1.000
C C14 -0.1895(5) 0.3012(5) 0.5789(7) 0.106(3) Uani . . 1.000
C C15 -0.1871(4) 0.2695(4) 0.6864(7) 0.089(3) Uani . . 1.000
N N1 0.8874(3) 0.6585(3) 0.7066(4) 0.0686(17) Uani . . 1.000
C C16 0.9848(4) 0.5792(3) 0.8867(5) 0.0542(17) Uani . . 1.000
C C17 0.9871(4) 0.5622(3) 0.7662(5) 0.062(2) Uani . . 1.000
C C18 0.9384(4) 0.6030(4) 0.6774(5) 0.064(2) Uani . . 1.000
C C19 0.8825(5) 0.6779(3) 0.8215(6) 0.074(3) Uani . . 1.000
C C20 0.9301(4) 0.6385(3) 0.9125(5) 0.064(2) Uani . . 1.000
C C21 1.0326(4) 0.5316(3) 0.9854(5) 0.065(2) Uani . . 1.000
O O1W 0.7857(4) 0.7369(2) 0.5419(4) 0.105(2) Uani . . 1.000
H H3 0.52720 0.44460 1.05810 0.0900 Uiso calc R 1.000
H H4 0.58350 0.40040 1.26210 0.1100 Uiso calc R 1.000
H H8 0.45990 0.55330 0.44000 0.1010 Uiso calc R 1.000
H H9 0.45890 0.59940 0.23570 0.1070 Uiso calc R 1.000
H H13 -0.09580 0.36510 0.49690 0.0650 Uiso calc R 1.000
H H14 -0.23970 0.29840 0.51870 0.1270 Uiso calc R 1.000
H H1 0.85610 0.68340 0.64970 0.0820 Uiso calc R 1.000
H H17 1.02240 0.52240 0.74550 0.0740 Uiso calc R 1.000
H H18 0.94110 0.59160 0.59650 0.0760 Uiso calc R 1.000
H H19 0.84670 0.71810 0.83880 0.0890 Uiso calc R 1.000
H H20 0.92600 0.65130 0.99250 0.0770 Uiso calc R 1.000
H H21A 1.04990 0.56110 1.05740 0.0780 Uiso calc R 1.000
H H21B 1.08880 0.51110 0.96010 0.0780 Uiso calc R 1.000
H H1W 0.740(4) 0.711(3) 0.558(8) 0.1260 Uiso . . 1.000
H H2W 0.776(5) 0.7808(12) 0.554(7) 0.1260 Uiso . . 1.000

loop_
_atom_type_symbol
_atom_type_description
_atom_type_scat_dispersion_real
_atom_type_scat_dispersion_imag
_atom_type_scat_source
C C 0.0033 0.0016 'International Tables Vol C Tables 4.2.6.8 and 6.1.1.4'
H H 0.0000 0.0000 'International Tables Vol C Tables 4.2.6.8 and 6.1.1.4'
N N 0.0061 0.0033 'International Tables Vol C Tables 4.2.6.8 and 6.1.1.4'
O O 0.0106 0.0060 'International Tables Vol C Tables 4.2.6.8 and 6.1.1.4'
S S 0.1246 0.1234 'International Tables Vol C Tables 4.2.6.8 and 6.1.1.4'
Cl Cl 0.1484 0.1585 'International Tables Vol C Tables 4.2.6.8 and 6.1.1.4'
U U -9.6767 9.6646 'International Tables Vol C Tables 4.2.6.8 and 6.1.1.4'

loop_
_geom_angle_atom_site_label_1
_geom_angle_atom_site_label_2
_geom_angle_atom_site_label_3
_geom_angle_site_symmetry_1
_geom_angle_site_symmetry_2
_geom_angle_site_symmetry_3
_geom_angle
_geom_angle_publ_flag
O1 U1 O2 . . . 178.84(16) no
O1 U1 O3 . . . 91.19(14) no
O1 U1 O4 . . . 89.02(16) no
O1 U1 O5 . . . 90.62(16) no
O1 U1 O6 . . . 92.06(16) no
O1 U1 O7 . . . 89.40(16) no
O1 U1 O8 . . . 91.42(16) no
O2 U1 O3 . . . 87.70(14) no
O2 U1 O4 . . . 90.59(16) no
O2 U1 O5 . . . 90.30(16) no
O2 U1 O6 . . . 89.07(16) no
O2 U1 O7 . . . 90.79(16) no
O2 U1 O8 . . . 87.80(16) no
O3 U1 O4 . . . 52.84(14) no
O3 U1 O5 . . . 124.82(13) no
O3 U1 O6 . . . 176.02(15) no
O3 U1 O7 . . . 117.21(13) no
O3 U1 O8 . . . 65.96(12) no
O4 U1 O5 . . . 72.06(13) no
O4 U1 O6 . . . 124.91(14) no
O4 U1 O7 . . . 169.88(13) no
O4 U1 O8 . . . 118.79(12) no
O5 U1 O6 . . . 52.85(14) no
O5 U1 O7 . . . 117.96(12) no
O5 U1 O8 . . . 168.98(11) no
O6 U1 O7 . . . 65.14(13) no
O6 U1 O8 . . . 116.24(13) no
O7 U1 O8 . . . 51.26(11) no
C2 S1 C5 . . . 91.2(3) no
C7 S2 C10 . . . 90.6(3) no
C12 S3 C15 . . . 91.5(3) no
U1 O3 C1 . . . 94.2(3) no
U1 O4 C1 . . . 94.0(3) no
U1 O5 C6 . . . 93.0(3) no
U1 O6 C6 . . . 94.9(3) no
U1 O7 C11 . . . 95.1(3) no
U1 O8 C11 . . . 92.2(3) no
H1W O1W H2W . . . 110(7) no
C18 N1 C19 . . . 122.5(5) no
C18 N1 H1 . . . 119.00 no
C19 N1 H1 . . . 119.00 no
O3 C1 O4 . . . 118.9(5) no
O3 C1 C2 . . . 118.8(5) no
O4 C1 C2 . . . 122.3(5) no
S1 C2 C3 . . . 110.4(5) no
C1 C2 C3 . . . 129.1(6) no
S1 C2 C1 . . . 120.5(4) no
C2 C3 C4 . . . 113.6(6) no
C3 C4 C5 . . . 111.4(7) no
Cl1 C5 S1 . . . 119.6(5) no
S1 C5 C4 . . . 113.5(6) no
Cl1 C5 C4 . . . 126.9(7) no
O5 C6 C7 . . . 122.1(5) no
O6 C6 C7 . . . 118.8(5) no
O5 C6 O6 . . . 119.2(5) no
S2 C7 C8 . . . 110.6(5) no
C6 C7 C8 . . . 130.6(6) no
S2 C7 C6 . . . 118.8(4) no
C7 C8 C9 . . . 113.9(6) no
C8 C9 C10 . . . 112.2(7) no
Cl2 C10 S2 . . . 118.7(4) no
Cl2 C10 C9 . . . 128.5(6) no
S2 C10 C9 . . . 112.8(5) no
O7 C11 O8 . . . 121.3(5) no
O7 C11 C12 . . . 118.4(5) no
O8 C11 C12 . . . 120.4(5) no
S3 C12 C13 . . . 110.9(4) no
C11 C12 C13 . . . 127.9(5) no
S3 C12 C11 . . . 121.1(4) no
C12 C13 C14 . . . 111.7(5) no
C13 C14 C15 . . . 112.1(6) no
Cl3 C15 C14 . . . 124.8(6) no
S3 C15 C14 . . . 113.8(5) no
Cl3 C15 S3 . . . 121.4(5) no
C4 C3 H3 . . . 123.00 no
C2 C3 H3 . . . 123.00 no
C3 C4 H4 . . . 124.00 no
C5 C4 H4 . . . 124.00 no
C7 C8 H8 . . . 123.00 no
C9 C8 H8 . . . 123.00 no
C10 C9 H9 . . . 124.00 no
C8 C9 H9 . . . 124.00 no
C12 C13 H13 . . . 124.00 no
C14 C13 H13 . . . 124.00 no
C13 C14 H14 . . . 124.00 no
C15 C14 H14 . . . 124.00 no
C17 C16 C20 . . . 117.2(5) no
C20 C16 C21 . . . 121.3(5) no
C17 C16 C21 . . . 121.3(5) no
C16 C17 C18 . . . 120.8(5) no
N1 C18 C17 . . . 119.6(5) no
N1 C19 C20 . . . 119.6(6) no
C16 C20 C19 . . . 120.3(5) no
C16 C21 C21 . . 3_767 109.9(5) no
C18 C17 H17 . . . 120.00 no
C16 C17 H17 . . . 120.00 no
N1 C18 H18 . . . 120.00 no
C17 C18 H18 . . . 120.00 no
N1 C19 H19 . . . 120.00 no
C20 C19 H19 . . . 120.00 no
C19 C20 H20 . . . 120.00 no
C16 C20 H20 . . . 120.00 no
C16 C21 H21A . . . 110.00 no
C16 C21 H21B . . . 110.00 no
C21 C21 H21A 3_767 . . 110.00 no
C21 C21 H21B 3_767 . . 110.00 no
H21A C21 H21B . . . 108.00 no

loop_
_geom_bond_atom_site_label_1
_geom_bond_atom_site_label_2
_geom_bond_site_symmetry_1
_geom_bond_site_symmetry_2
_geom_bond_distance
_geom_bond_publ_flag
U1 O1 . . 1.749(4) no
U1 O2 . . 1.753(4) no
U1 O3 . . 2.451(3) no
U1 O4 . . 2.478(4) no
U1 O5 . . 2.467(4) no
U1 O6 . . 2.428(4) no
U1 O7 . . 2.477(4) no
U1 O8 . . 2.541(3) no
Cl1 C5 . . 1.707(7) no
Cl2 C10 . . 1.721(7) no
Cl3 C15 . . 1.702(7) no
S1 C2 . . 1.701(6) no
S1 C5 . . 1.714(8) no
S2 C7 . . 1.726(6) no
S2 C10 . . 1.706(7) no
S3 C12 . . 1.695(6) no
S3 C15 . . 1.698(7) no
O3 C1 . . 1.294(7) no
O4 C1 . . 1.253(7) no
O5 C6 . . 1.264(7) no
O6 C6 . . 1.263(7) no
O7 C11 . . 1.249(7) no
O8 C11 . . 1.242(6) no
O1W H2W . . 0.82(3) no
O1W H1W . . 0.85(6) no
N1 C19 . . 1.338(8) no
N1 C18 . . 1.313(8) no
N1 H1 . . 0.8600 no
C1 C2 . . 1.460(8) no
C2 C3 . . 1.362(8) no
C3 C4 . . 1.418(11) no
C4 C5 . . 1.309(11) no
C6 C7 . . 1.458(8) no
C7 C8 . . 1.341(9) no
C8 C9 . . 1.397(10) no
C9 C10 . . 1.328(10) no
C11 C12 . . 1.479(8) no
C12 C13 . . 1.398(7) no
C13 C14 . . 1.412(9) no
C14 C15 . . 1.325(11) no
C3 H3 . . 0.9300 no
C4 H4 . . 0.9300 no
C8 H8 . . 0.9300 no
C9 H9 . . 0.9300 no
C13 H13 . . 0.9300 no
C14 H14 . . 0.9300 no
C16 C21 . . 1.498(8) no
C16 C20 . . 1.387(8) no
C16 C17 . . 1.382(8) no
C17 C18 . . 1.361(8) no
C19 C20 . . 1.357(9) no
C21 C21 . 3_767 1.546(8) no
C17 H17 . . 0.9300 no
C18 H18 . . 0.9300 no
C19 H19 . . 0.9300 no
C20 H20 . . 0.9300 no
C21 H21B . . 0.9700 no
C21 H21A . . 0.9700 no

loop_
_geom_contact_atom_site_label_1
_geom_contact_atom_site_label_2
_geom_contact_distance
_geom_contact_site_symmetry_1
_geom_contact_site_symmetry_2
_geom_contact_publ_flag
Cl3 C4 3.471(8) . 4_454 no
Cl2 H3 3.0800 . 3_666 no
Cl3 H4 3.0200 . 4_454 no
S1 O3 2.968(4) . . no
S1 O1W 3.489(5) . 2_646 no
S1 O2 3.406(4) . 4_555 no
S1 C19 3.597(8) . 3_667 no
S2 C14 3.667(9) . 3_566 no
S2 C18 3.651(7) . 3_666 no
S2 O6 2.925(4) . . no
S3 O8 3.008(4) . . no
S1 H19 3.2000 . 3_667 no
S1 H2W 3.16(7) . 2_646 no
O1 O3 3.040(5) . . no
O1 O4 3.009(6) . . no
O1 O5 3.039(6) . . no
O1 O6 3.043(5) . . no
O1 O7 3.017(5) . . no
O1 O8 3.120(5) . . no
O1 C1 3.369(7) . . no
O1 C6 3.360(7) . . no
O1 C11 3.401(7) . . no
O1 C17 3.238(7) . 1_455 no
O1W O2 2.801(6) . 3_666 no
O1W C19 3.353(8) . 4_564 no
O1W N1 2.625(7) . . no
O1W O8 3.225(6) . 2_656 no
O1W S1 3.489(5) . 2_656 no
O1W O3 2.731(5) . 2_656 no
O2 O4 3.050(5) . . no
O2 S1 3.406(4) . 4_554 no
O2 O8 3.031(5) . . no
O2 C6 3.327(7) . . no
O2 C11 3.316(7) . . no
O2 O7 3.055(6) . . no
O2 O1W 2.801(6) . 3_666 no
O2 O6 2.972(6) . . no
O2 O3 2.956(5) . . no
O2 C1 3.305(7) . . no
O2 O5 3.034(5) . . no
O3 O1 3.040(5) . . no
O3 O4 2.193(6) . . no
O3 S1 2.968(4) . . no
O3 O2 2.956(5) . . no
O3 O1W 2.731(5) . 2_646 no
O3 O8 2.718(5) . . no
O4 O5 2.909(5) . . no
O4 C3 3.243(7) . 3_667 no
O4 O3 2.193(6) . . no
O4 O2 3.050(5) . . no
O4 O1 3.009(6) . . no
O5 O4 2.909(5) . . no
O5 O6 2.179(6) . . no
O5 O2 3.034(5) . . no
O5 O1 3.039(6) . . no
O5 C4 3.334(8) . 3_667 no
O6 O7 2.641(6) . . no
O6 C18 3.116(7) . 3_666 no
O6 O1 3.043(5) . . no
O6 O5 2.179(6) . . no
O6 O2 2.972(6) . . no
O6 S2 2.925(4) . . no
O7 O2 3.055(6) . . no
O7 C18 3.173(6) . 3_666 no
O7 O8 2.171(5) . . no
O7 O1 3.017(5) . . no
O7 O6 2.641(6) . . no
O8 O1W 3.225(6) . 2_646 no
O8 O3 2.718(5) . . no
O8 C20 3.362(6) . 3_667 no
O8 O1 3.120(5) . . no
O8 O7 2.171(5) . . no
O8 S3 3.008(4) . . no
O8 O2 3.031(5) . . no
O1 H17 2.5700 . 1_455 no
O1 H21B 2.8500 . 1_455 no
O1W H1 1.7700 . . no
O1W H19 2.6600 . 4_564 no
O2 H1W 2.72(9) . 3_666 no
O2 H19 2.7700 . 2_646 no
O3 H2W 1.92(3) . 2_646 no
O4 H3 2.6100 . 3_667 no
O4 H9 2.7600 . 3_666 no
O4 H3 2.8500 . . no
O5 H4 2.6300 . 3_667 no
O5 H8 2.8700 . . no
O5 H8 2.9000 . 3_666 no
O6 H18 2.6500 . 3_666 no
O7 H13 2.7900 . . no
O7 H18 2.2800 . 3_666 no
O7 H17 2.8300 . 1_455 no
O8 H20 2.4700 . 3_667 no
O8 H2W 2.74(7) . 2_646 no
N1 O1W 2.625(7) . . no
N1 H1W 2.71(7) . . no
C3 O4 3.243(7) . 3_667 no
C4 Cl3 3.471(8) . 4_655 no
C4 O5 3.334(8) . 3_667 no
C11 C19 3.579(8) . 2_646 no
C14 S2 3.667(9) . 3_566 no
C17 O1 3.238(7) . 1_655 no
C18 S2 3.651(7) . 3_666 no
C18 O6 3.116(7) . 3_666 no
C18 O7 3.173(6) . 3_666 no
C19 O1W 3.353(8) . 4_565 no
C19 C11 3.579(8) . 2_656 no
C19 S1 3.597(8) . 3_667 no
C20 O8 3.362(6) . 3_667 no
C1 H2W 2.88(5) . 2_646 no
C11 H17 2.9000 . 1_455 no
C17 H21A 3.0700 . 3_767 no
C20 H21B 3.0900 . 3_767 no
H1 H1W 1.9300 . . no
H1 H2W 2.3000 . . no
H1 O1W 1.7700 . . no
H1W O2 2.72(9) . 3_666 no
H1W N1 2.71(7) . . no
H1W H1 1.9300 . . no
H2W H1 2.3000 . . no
H2W S1 3.16(7) . 2_656 no
H2W O3 1.92(3) . 2_656 no
H2W C1 2.88(5) . 2_656 no
H2W O8 2.74(6) . 2_656 no
H3 O4 2.8500 . . no
H3 O4 2.6100 . 3_667 no
H3 H3 2.4600 . 3_667 no
H3 Cl2 3.0800 . 3_666 no
H4 Cl3 3.0200 . 4_655 no
H4 O5 2.6300 . 3_667 no
H8 O5 2.8700 . . no
H8 O5 2.9000 . 3_666 no
H8 H8 2.5500 . 3_666 no
H9 O4 2.7600 . 3_666 no
H13 O7 2.7900 . . no
H17 O7 2.8300 . 1_655 no
H17 C11 2.9000 . 1_655 no
H17 H21B 2.4700 . . no
H17 O1 2.5700 . 1_655 no
H18 O6 2.6500 . 3_666 no
H18 O7 2.2800 . 3_666 no
H19 S1 3.2000 . 3_667 no
H19 O1W 2.6600 . 4_565 no
H19 O2 2.7700 . 2_656 no
H20 O8 2.4700 . 3_667 no
H20 H21A 2.4700 . . no
H21A H20 2.4700 . . no
H21A C17 3.0700 . 3_767 no
H21B H17 2.4700 . . no
H21B C20 3.0900 . 3_767 no
H21B O1 2.8500 . 1_655 no

loop_
_geom_hbond_atom_site_label_D
_geom_hbond_atom_site_label_H
_geom_hbond_atom_site_label_A
_geom_hbond_site_symmetry_A
_geom_hbond_distance_DH
_geom_hbond_distance_HA
_geom_hbond_distance_DA
_geom_hbond_angle_DHA
_geom_hbond_publ_flag
N1 H1 O1W . 0.86 1.77 2.625(7) 175 yes
O1W H2W O3 2_656 0.82(3) 1.92(3) 2.731(5) 171(8) yes
C17 H17 O1 1_655 0.93 2.57 3.238(7) 129 yes
C18 H18 O7 3_666 0.93 2.28 3.173(6) 161 yes
C20 H20 O8 3_667 0.93 2.47 3.362(6) 160 yes

loop_
_geom_torsion_atom_site_label_1
_geom_torsion_atom_site_label_2
_geom_torsion_atom_site_label_3
_geom_torsion_atom_site_label_4
_geom_torsion_site_symmetry_1
_geom_torsion_site_symmetry_2
_geom_torsion_site_symmetry_3
_geom_torsion_site_symmetry_4
_geom_torsion
_geom_torsion_publ_flag
O1 U1 O3 C1 . . . . -89.6(3) no
O2 U1 O3 C1 . . . . 90.8(3) no
O4 U1 O3 C1 . . . . -1.7(3) no
O5 U1 O3 C1 . . . . 2.0(4) no
O7 U1 O3 C1 . . . . -179.5(3) no
O8 U1 O3 C1 . . . . 179.4(3) no
O1 U1 O4 C1 . . . . 94.0(3) no
O2 U1 O4 C1 . . . . -84.9(3) no
O3 U1 O4 C1 . . . . 1.8(3) no
O5 U1 O4 C1 . . . . -175.0(3) no
O6 U1 O4 C1 . . . . -174.2(3) no
O8 U1 O4 C1 . . . . 2.9(3) no
O1 U1 O5 C6 . . . . -91.5(3) no
O2 U1 O5 C6 . . . . 89.2(3) no
O3 U1 O5 C6 . . . . 176.6(3) no
O4 U1 O5 C6 . . . . 179.7(3) no
O6 U1 O5 C6 . . . . 0.6(3) no
O7 U1 O5 C6 . . . . -1.9(3) no
O1 U1 O6 C6 . . . . 88.7(4) no
O2 U1 O6 C6 . . . . -91.7(4) no
O4 U1 O6 C6 . . . . -1.6(4) no
O5 U1 O6 C6 . . . . -0.6(3) no
O7 U1 O6 C6 . . . . 177.0(4) no
O8 U1 O6 C6 . . . . -178.7(3) no
O1 U1 O7 C11 . . . . -94.7(3) no
O2 U1 O7 C11 . . . . 84.1(3) no
O3 U1 O7 C11 . . . . -3.7(4) no
O5 U1 O7 C11 . . . . 174.9(3) no
O6 U1 O7 C11 . . . . 172.8(4) no
O8 U1 O7 C11 . . . . -2.4(3) no
O1 U1 O8 C11 . . . . 90.5(3) no
O2 U1 O8 C11 . . . . -90.4(3) no
O3 U1 O8 C11 . . . . -178.8(3) no
O4 U1 O8 C11 . . . . -179.8(3) no
O6 U1 O8 C11 . . . . -2.5(4) no
O7 U1 O8 C11 . . . . 2.4(3) no
C5 S1 C2 C1 . . . . 179.4(5) no
C5 S1 C2 C3 . . . . -2.2(5) no
C2 S1 C5 Cl1 . . . . -179.2(5) no
C2 S1 C5 C4 . . . . 2.1(6) no
C10 S2 C7 C6 . . . . 179.6(5) no
C10 S2 C7 C8 . . . . 0.2(5) no
C7 S2 C10 Cl2 . . . . -179.3(4) no
C7 S2 C10 C9 . . . . -0.1(5) no
C15 S3 C12 C11 . . . . -178.5(5) no
C15 S3 C12 C13 . . . . -0.5(5) no
C12 S3 C15 Cl3 . . . . 178.6(5) no
C12 S3 C15 C14 . . . . 0.1(6) no
U1 O3 C1 O4 . . . . 3.1(5) no
U1 O3 C1 C2 . . . . -177.9(4) no
U1 O4 C1 O3 . . . . -3.0(5) no
U1 O4 C1 C2 . . . . 178.0(5) no
U1 O5 C6 O6 . . . . -1.0(5) no
U1 O5 C6 C7 . . . . 179.3(5) no
U1 O6 C6 O5 . . . . 1.0(6) no
U1 O6 C6 C7 . . . . -179.3(4) no
U1 O7 C11 O8 . . . . 4.5(6) no
U1 O7 C11 C12 . . . . -176.1(4) no
U1 O8 C11 O7 . . . . -4.4(5) no
U1 O8 C11 C12 . . . . 176.2(5) no
C18 N1 C19 C20 . . . . -1.3(9) no
C19 N1 C18 C17 . . . . 1.3(9) no
O3 C1 C2 C3 . . . . -172.8(6) no
O3 C1 C2 S1 . . . . 5.4(7) no
O4 C1 C2 S1 . . . . -175.7(4) no
O4 C1 C2 C3 . . . . 6.2(9) no
S1 C2 C3 C4 . . . . 1.8(7) no
C1 C2 C3 C4 . . . . -180.0(6) no
C2 C3 C4 C5 . . . . -0.2(9) no
C3 C4 C5 S1 . . . . -1.5(8) no
C3 C4 C5 Cl1 . . . . 180.0(6) no
O6 C6 C7 S2 . . . . 2.2(7) no
O5 C6 C7 S2 . . . . -178.1(4) no
O5 C6 C7 C8 . . . . 1.1(10) no
O6 C6 C7 C8 . . . . -178.6(7) no
S2 C7 C8 C9 . . . . -0.3(8) no
C6 C7 C8 C9 . . . . -179.6(6) no
C7 C8 C9 C10 . . . . 0.3(9) no
C8 C9 C10 Cl2 . . . . 179.0(5) no
C8 C9 C10 S2 . . . . -0.1(8) no
O7 C11 C12 C13 . . . . -0.2(9) no
O7 C11 C12 S3 . . . . 177.4(4) no
O8 C11 C12 C13 . . . . 179.2(5) no
O8 C11 C12 S3 . . . . -3.1(8) no
C11 C12 C13 C14 . . . . 178.6(6) no
S3 C12 C13 C14 . . . . 0.8(7) no
C12 C13 C14 C15 . . . . -0.8(9) no
C13 C14 C15 S3 . . . . 0.4(9) no
C13 C14 C15 Cl3 . . . . -178.1(5) no
C20 C16 C17 C18 . . . . 0.9(9) no
C21 C16 C17 C18 . . . . 175.6(6) no
C17 C16 C20 C19 . . . . -0.9(9) no
C21 C16 C20 C19 . . . . -175.6(6) no
C17 C16 C21 C21 . . . 3_767 -86.5(6) no
C20 C16 C21 C21 . . . 3_767 88.0(6) no
C16 C17 C18 N1 . . . . -1.1(9) no
N1 C19 C20 C16 . . . . 1.1(9) no
C16 C21 C21 C16 . . 3_767 3_767 -180.0(5) no
